data_7053373
loop_
_publ_author_name
'Jin, Jing'
'Niu, Shuyun'
'Han, Qian'
'Chi, Yuxian'

_publ_section_title
;
 Synthesis and structure of a series of new luminescent Ag--Ln
 coordination polymers and the influence of the introduction of an Ag(i)
 ion on NIR luminescence from the Ln(iii) centre
;
_journal_issue 6
_journal_name_full 'New Journal of Chemistry'
_journal_page_first 1176
_journal_paper_doi 10.1039/b9nj00565j
_journal_volume 34
_journal_year 2010
_chemical_formula_sum 'C32 H16 Ag5 Er O16'
_chemical_formula_weight 1363.06
_chemical_name_systematic
;
?
;
_space_group_IT_number 2
_symmetry_cell_setting triclinic
_symmetry_space_group_name_Hall '-P 1'
_symmetry_space_group_name_H-M 'P -1'
_atom_sites_solution_hydrogens geom
_atom_sites_solution_primary direct
_atom_sites_solution_secondary difmap
_audit_creation_method SHELXL-97
_cell_angle_alpha 63.69(3)
_cell_angle_beta 81.53(3)
_cell_angle_gamma 81.41(3)
_cell_formula_units_Z 2
_cell_length_a 7.8516(16)
_cell_length_b 14.938(3)
_cell_length_c 15.208(3)
_cell_measurement_reflns_used 10667
_cell_measurement_temperature 293(2)
_cell_measurement_theta_max 54.98
_cell_measurement_theta_min 6.00
_cell_volume 1574.4(7)
_computing_cell_refinement PROCESS-AUTO
_computing_data_collection PROCESS-AUTO
_computing_data_reduction PROCESS-AUTO
_computing_structure_refinement 'SHELXL-97 (Sheldrick, 1997)'
_computing_structure_solution 'SHELXS-97 (Sheldrick, 1990)'
_diffrn_ambient_temperature 293(2)
_diffrn_measured_fraction_theta_full 0.940
_diffrn_measured_fraction_theta_max 0.940
_diffrn_measurement_device_type 'Rigaku RAXIS-RAPID'
_diffrn_measurement_method 'omega scan'
_diffrn_radiation_monochromator graphite
_diffrn_radiation_source 'fine-focus sealed tube'
_diffrn_radiation_type MoK\a
_diffrn_radiation_wavelength 0.71073
_diffrn_reflns_av_R_equivalents 0.0671
_diffrn_reflns_av_sigmaI/netI 0.0834
_diffrn_reflns_limit_h_max 9
_diffrn_reflns_limit_h_min -9
_diffrn_reflns_limit_k_max 18
_diffrn_reflns_limit_k_min -18
_diffrn_reflns_limit_l_max 18
_diffrn_reflns_limit_l_min -18
_diffrn_reflns_number 12942
_diffrn_reflns_theta_full 26.00
_diffrn_reflns_theta_max 26.00
_diffrn_reflns_theta_min 3.00
_exptl_absorpt_coefficient_mu 5.767
_exptl_absorpt_correction_T_max 0.7733
_exptl_absorpt_correction_T_min 0.5695
_exptl_absorpt_correction_type empirical
_exptl_absorpt_process_details SADABS
_exptl_crystal_colour COLORLESS
_exptl_crystal_density_diffrn 2.875
_exptl_crystal_density_method 'not measured'
_exptl_crystal_description BLOCK
_exptl_crystal_F_000 1278
_exptl_crystal_size_max 0.11
_exptl_crystal_size_mid 0.07
_exptl_crystal_size_min 0.05
_refine_diff_density_max 3.841
_refine_diff_density_min -1.765
_refine_diff_density_rms 0.345
_refine_ls_extinction_method none
_refine_ls_goodness_of_fit_ref 1.073
_refine_ls_hydrogen_treatment constr
_refine_ls_matrix_type full
_refine_ls_number_parameters 487
_refine_ls_number_reflns 5829
_refine_ls_number_restraints 0
_refine_ls_restrained_S_all 1.073
_refine_ls_R_factor_all 0.0862
_refine_ls_R_factor_gt 0.0632
_refine_ls_shift/su_max 0.010
_refine_ls_shift/su_mean 0.001
_refine_ls_structure_factor_coef Fsqd
_refine_ls_weighting_details 'calc w=1/[\s^2^(Fo^2^)+(0.1084P)^2^+0.0000P] where P=(Fo^2^+2Fc^2^)/3'
_refine_ls_weighting_scheme calc
_refine_ls_wR_factor_gt 0.1652
_refine_ls_wR_factor_ref 0.1843
_reflns_number_gt 4336
_reflns_number_total 5829
_reflns_threshold_expression >2sigma(I)
_cod_data_source_file b9nj00565j.txt
_cod_data_source_block h07327
_cod_depositor_comments
;
The following automatic conversions were performed:

'_symmetry_cell_setting' value 'Triclinic' changed to 'triclinic'
according to /home/saulius/struct/CIF-dictionaries/cif_core.dic
dictionary named 'cif_core.dic' version 2.4.2 from 2011-04-26.

Automatic conversion script
Id: cif_fix_values 1891 2012-01-12 08:04:46Z andrius 
;
_cod_original_cell_volume 1574.3(5)
_cod_original_sg_symbol_H-M P-1
_cod_database_code 7053373

loop_
_symmetry_equiv_pos_as_xyz
'x, y, z'
'-x, -y, -z'

loop_
_atom_site_label
_atom_site_type_symbol
_atom_site_fract_x
_atom_site_fract_y
_atom_site_fract_z
_atom_site_U_iso_or_equiv
_atom_site_adp_type
_atom_site_occupancy
_atom_site_symmetry_multiplicity
_atom_site_calc_flag
_atom_site_refinement_flags
Er1 Er 0.35371(6) 0.25125(4) 0.25139(3) 0.02264(18) Uani 1 1 d .
Ag1 Ag 0.12902(13) 0.09026(7) 0.49223(6) 0.0353(3) Uani 1 1 d .
Ag2 Ag 0.17915(13) 0.40899(7) 0.00682(7) 0.0366(3) Uani 1 1 d .
Ag3 Ag -0.21374(15) 0.33131(8) 0.01806(8) 0.0475(3) Uani 1 1 d .
Ag4 Ag -0.30624(15) 0.17051(8) 0.48638(8) 0.0466(3) Uani 1 1 d .
Ag5 Ag -0.14703(12) 0.25167(8) 0.25238(8) 0.0436(3) Uani 1 1 d .
O1 O 0.1021(12) 0.2551(7) 0.0335(6) 0.041(2) Uani 1 1 d .
O2 O 0.3192(10) 0.2144(6) 0.1244(5) 0.0287(18) Uani 1 1 d .
O3 O 0.1430(11) -0.0133(7) 0.4035(5) 0.035(2) Uani 1 1 d .
O4 O 0.1200(10) 0.1453(6) 0.2962(5) 0.0274(17) Uani 1 1 d .
O5 O -0.0281(12) 0.2420(7) 0.4679(6) 0.043(2) Uani 1 1 d .
O6 O 0.2170(10) 0.2874(6) 0.3768(5) 0.0308(18) Uani 1 1 d .
O7 O 0.0843(11) 0.5147(6) 0.0941(5) 0.0335(19) Uani 1 1 d .
O8 O 0.0860(10) 0.3561(6) 0.2019(5) 0.0250(17) Uani 1 1 d .
O9 O 0.5572(13) 0.3354(7) 0.4410(6) 0.042(2) Uani 1 1 d .
O10 O 0.5715(9) 0.3047(6) 0.3098(5) 0.0249(16) Uani 1 1 d .
O11 O 0.7090(10) 0.4408(6) 0.0974(6) 0.035(2) Uani 1 1 d .
O12 O 0.4399(10) 0.3976(6) 0.1268(6) 0.0313(18) Uani 1 1 d .
O13 O 0.7297(11) 0.0624(7) 0.4065(6) 0.037(2) Uani 1 1 d .
O14 O 0.4519(10) 0.1050(6) 0.3773(6) 0.0308(18) Uani 1 1 d .
O15 O 0.6359(9) 0.1999(6) 0.1950(5) 0.0226(16) Uani 1 1 d .
O16 O 0.7205(12) 0.1686(7) 0.0647(6) 0.041(2) Uani 1 1 d .
C1 C 0.1945(16) 0.1926(9) 0.0960(8) 0.030(3) Uani 1 1 d .
C2 C 0.1620(15) 0.0843(9) 0.1365(7) 0.029(3) Uani 1 1 d .
C3 C 0.1587(17) 0.0457(10) 0.0683(9) 0.037(3) Uani 1 1 d .
H3A H 0.1749 0.0881 0.0015 0.044 Uiso 1 1 calc R
C4 C 0.1325(19) -0.0520(10) 0.0960(9) 0.039(3) Uani 1 1 d .
H4A H 0.1332 -0.0754 0.0486 0.047 Uiso 1 1 calc R
C5 C 0.105(2) -0.1151(11) 0.1940(10) 0.046(4) Uani 1 1 d .
H5A H 0.0872 -0.1817 0.2135 0.055 Uiso 1 1 calc R
C6 C 0.1042(18) -0.0792(10) 0.2638(9) 0.042(3) Uani 1 1 d .
H6A H 0.0827 -0.1214 0.3303 0.050 Uiso 1 1 calc R
C7 C 0.1349(16) 0.0186(8) 0.2354(8) 0.029(3) Uani 1 1 d .
C8 C 0.1338(15) 0.0518(9) 0.3161(8) 0.029(3) Uani 1 1 d .
C9 C 0.0612(14) 0.3072(9) 0.4037(7) 0.024(2) Uani 1 1 d .
C10 C -0.0136(15) 0.4144(9) 0.3617(8) 0.030(3) Uani 1 1 d .
C11 C -0.0972(17) 0.4487(11) 0.4316(9) 0.039(3) Uani 1 1 d .
H11A H -0.1146 0.4039 0.4976 0.047 Uiso 1 1 calc R
C12 C -0.153(2) 0.5505(11) 0.4008(9) 0.046(4) Uani 1 1 d .
H12A H -0.2022 0.5736 0.4474 0.055 Uiso 1 1 calc R
C13 C -0.138(2) 0.6167(11) 0.3036(11) 0.051(4) Uani 1 1 d .
H13A H -0.1753 0.6843 0.2844 0.062 Uiso 1 1 calc R
C14 C -0.0650(19) 0.5815(10) 0.2318(9) 0.041(3) Uani 1 1 d .
H14A H -0.0575 0.6260 0.1653 0.049 Uiso 1 1 calc R
C15 C -0.0047(14) 0.4811(9) 0.2607(8) 0.026(2) Uani 1 1 d .
C16 C 0.0599(15) 0.4483(9) 0.1818(8) 0.030(3) Uani 1 1 d .
C17 C 0.5426(15) 0.3638(9) 0.3554(9) 0.033(3) Uani 1 1 d .
C18 C 0.4869(16) 0.4717(9) 0.2897(8) 0.030(3) Uani 1 1 d .
C19 C 0.4277(18) 0.5376(11) 0.3333(12) 0.049(4) Uani 1 1 d .
H19A H 0.4152 0.5128 0.4016 0.059 Uiso 1 1 calc R
C20 C 0.388(2) 0.6386(10) 0.2761(11) 0.047(3) Uani 1 1 d .
H20A H 0.3479 0.6809 0.3064 0.057 Uiso 1 1 calc R
C21 C 0.4071(18) 0.6786(10) 0.1726(10) 0.044(3) Uani 1 1 d .
H21A H 0.3800 0.7466 0.1341 0.053 Uiso 1 1 calc R
C22 C 0.4681(16) 0.6131(9) 0.1290(10) 0.036(3) Uani 1 1 d .
H22A H 0.4859 0.6385 0.0608 0.044 Uiso 1 1 calc R
C23 C 0.5027(15) 0.5104(9) 0.1867(9) 0.031(3) Uani 1 1 d .
C24 C 0.5549(16) 0.4440(8) 0.1350(8) 0.030(3) Uani 1 1 d .
C25 C 0.6625(14) 0.1406(8) 0.1527(8) 0.027(2) Uani 1 1 d .
C26 C 0.6278(15) 0.0326(9) 0.2118(8) 0.029(3) Uani 1 1 d .
C27 C 0.6231(18) -0.0306(10) 0.1694(9) 0.038(3) Uani 1 1 d .
H27A H 0.6342 -0.0045 0.1010 0.045 Uiso 1 1 calc R
C28 C 0.603(2) -0.1304(11) 0.2227(11) 0.049(4) Uani 1 1 d .
H28A H 0.5943 -0.1707 0.1916 0.059 Uiso 1 1 calc R
C29 C 0.5948(17) -0.1708(10) 0.3263(11) 0.046(3) Uani 1 1 d .
H29A H 0.5857 -0.2391 0.3641 0.055 Uiso 1 1 calc R
C30 C 0.6006(16) -0.1098(9) 0.3718(9) 0.036(3) Uani 1 1 d .
H30A H 0.5973 -0.1373 0.4401 0.043 Uiso 1 1 calc R
C31 C 0.6113(15) -0.0065(9) 0.3162(9) 0.031(3) Uani 1 1 d .
C32 C 0.6005(14) 0.0594(9) 0.3711(8) 0.028(3) Uani 1 1 d .

loop_
_atom_site_aniso_label
_atom_site_aniso_U_11
_atom_site_aniso_U_22
_atom_site_aniso_U_33
_atom_site_aniso_U_23
_atom_site_aniso_U_13
_atom_site_aniso_U_12
Er1 0.0188(3) 0.0213(3) 0.0241(3) -0.0060(2) -0.0029(2) -0.00247(19)
Ag1 0.0366(6) 0.0294(5) 0.0319(5) -0.0073(4) -0.0035(4) 0.0019(4)
Ag2 0.0411(6) 0.0290(5) 0.0337(5) -0.0066(4) -0.0025(4) -0.0097(4)
Ag3 0.0480(7) 0.0335(6) 0.0537(6) -0.0138(5) 0.0090(5) -0.0118(5)
Ag4 0.0473(7) 0.0357(6) 0.0551(6) -0.0162(5) -0.0183(5) 0.0039(5)
Ag5 0.0247(5) 0.0393(6) 0.0692(7) -0.0242(5) -0.0084(5) -0.0029(4)
O1 0.044(6) 0.036(5) 0.040(5) -0.011(4) -0.019(4) -0.001(4)
O2 0.026(4) 0.039(5) 0.025(4) -0.015(4) -0.008(3) -0.006(3)
O3 0.034(5) 0.036(5) 0.027(4) -0.005(4) -0.002(4) -0.006(4)
O4 0.033(5) 0.023(4) 0.021(4) -0.005(3) 0.003(3) -0.006(3)
O5 0.041(5) 0.032(5) 0.045(5) -0.007(4) 0.000(4) -0.001(4)
O6 0.025(4) 0.036(5) 0.025(4) -0.006(3) -0.008(3) -0.002(3)
O7 0.036(5) 0.029(5) 0.024(4) 0.000(3) -0.002(4) -0.005(4)
O8 0.022(4) 0.026(4) 0.024(4) -0.008(3) -0.008(3) 0.000(3)
O9 0.053(6) 0.045(6) 0.034(5) -0.018(4) -0.021(4) -0.002(4)
O10 0.015(4) 0.027(4) 0.028(4) -0.006(3) -0.005(3) 0.000(3)
O11 0.019(4) 0.037(5) 0.045(5) -0.015(4) 0.012(4) -0.014(3)
O12 0.027(4) 0.021(4) 0.037(4) -0.002(3) -0.007(4) -0.005(3)
O13 0.034(5) 0.035(5) 0.039(4) -0.010(4) -0.020(4) 0.001(4)
O14 0.017(4) 0.030(5) 0.040(4) -0.011(4) 0.004(3) -0.002(3)
O15 0.013(4) 0.027(4) 0.033(4) -0.018(3) -0.002(3) -0.003(3)
O16 0.045(5) 0.039(5) 0.038(5) -0.020(4) 0.006(4) -0.001(4)
C1 0.035(7) 0.023(6) 0.026(6) -0.006(5) 0.002(5) -0.005(5)
C2 0.032(7) 0.033(7) 0.019(5) -0.008(5) -0.002(5) -0.009(5)
C3 0.037(7) 0.040(8) 0.037(7) -0.020(6) 0.000(6) -0.006(6)
C4 0.061(9) 0.030(7) 0.031(6) -0.016(5) 0.001(6) -0.012(6)
C5 0.057(9) 0.034(8) 0.051(8) -0.023(6) 0.012(7) -0.017(6)
C6 0.044(8) 0.043(8) 0.039(7) -0.012(6) -0.018(6) -0.013(6)
C7 0.044(7) 0.011(5) 0.028(6) -0.002(4) -0.019(5) 0.001(5)
C8 0.025(6) 0.031(7) 0.024(5) -0.001(5) -0.010(5) -0.009(5)
C9 0.016(5) 0.033(6) 0.020(5) -0.009(5) -0.001(4) -0.002(4)
C10 0.031(6) 0.027(6) 0.030(6) -0.014(5) 0.006(5) 0.000(5)
C11 0.041(8) 0.050(9) 0.024(6) -0.015(6) 0.002(6) -0.005(6)
C12 0.058(9) 0.051(9) 0.032(7) -0.027(6) 0.004(6) 0.003(7)
C13 0.063(10) 0.030(8) 0.055(8) -0.020(7) 0.005(8) 0.007(7)
C14 0.054(9) 0.027(7) 0.032(6) -0.005(5) -0.003(6) 0.003(6)
C15 0.013(5) 0.035(7) 0.028(5) -0.016(5) 0.004(4) -0.002(4)
C16 0.025(6) 0.026(7) 0.029(6) -0.001(5) -0.003(5) -0.002(5)
C17 0.026(6) 0.025(6) 0.051(8) -0.021(6) 0.003(6) -0.006(5)
C18 0.034(7) 0.028(6) 0.032(6) -0.015(5) 0.001(5) -0.014(5)
C19 0.039(8) 0.042(9) 0.066(9) -0.022(7) 0.000(7) -0.005(6)
C20 0.052(9) 0.030(7) 0.065(9) -0.029(7) -0.002(7) 0.003(6)
C21 0.046(8) 0.025(7) 0.060(8) -0.015(6) -0.017(7) -0.002(6)
C22 0.031(7) 0.026(7) 0.048(7) -0.012(6) -0.012(6) 0.002(5)
C23 0.020(6) 0.026(6) 0.040(6) -0.012(5) 0.008(5) -0.001(4)
C24 0.036(7) 0.014(5) 0.028(6) 0.002(4) 0.005(5) -0.008(5)
C25 0.019(6) 0.021(6) 0.032(6) -0.006(5) -0.003(5) 0.007(4)
C26 0.023(6) 0.039(7) 0.024(5) -0.011(5) -0.006(5) -0.003(5)
C27 0.049(8) 0.035(7) 0.032(6) -0.017(6) -0.004(6) -0.005(6)
C28 0.063(10) 0.031(8) 0.059(9) -0.025(7) 0.000(8) -0.004(7)
C29 0.035(8) 0.029(7) 0.064(9) -0.011(6) -0.002(7) -0.007(6)
C30 0.032(7) 0.033(7) 0.040(7) -0.014(6) 0.002(6) -0.005(5)
C31 0.021(6) 0.031(7) 0.042(7) -0.018(5) 0.001(5) -0.006(5)
C32 0.021(6) 0.029(6) 0.022(5) -0.001(5) -0.005(5) 0.001(5)

loop_
_atom_type_symbol
_atom_type_description
_atom_type_scat_dispersion_real
_atom_type_scat_dispersion_imag
_atom_type_scat_source
C C 0.0033 0.0016 'International Tables Vol C Tables 4.2.6.8 and 6.1.1.4'
H H 0.0000 0.0000 'International Tables Vol C Tables 4.2.6.8 and 6.1.1.4'
O O 0.0106 0.0060 'International Tables Vol C Tables 4.2.6.8 and 6.1.1.4'
Ag Ag -0.8971 1.1015 'International Tables Vol C Tables 4.2.6.8 and 6.1.1.4'
Er Er -0.2586 4.9576 'International Tables Vol C Tables 4.2.6.8 and 6.1.1.4'

loop_
_geom_angle_atom_site_label_1
_geom_angle_atom_site_label_2
_geom_angle_atom_site_label_3
_geom_angle
_geom_angle_site_symmetry_1
_geom_angle_site_symmetry_3
O6 Er1 O12 107.5(3) . .
O6 Er1 O2 145.7(3) . .
O12 Er1 O2 83.4(3) . .
O6 Er1 O14 83.6(3) . .
O12 Er1 O14 143.0(3) . .
O2 Er1 O14 107.4(3) . .
O6 Er1 O15 140.4(3) . .
O12 Er1 O15 77.3(3) . .
O2 Er1 O15 73.1(3) . .
O14 Er1 O15 72.7(3) . .
O6 Er1 O10 73.9(3) . .
O12 Er1 O10 72.5(3) . .
O2 Er1 O10 139.6(3) . .
O14 Er1 O10 77.4(3) . .
O15 Er1 O10 70.3(2) . .
O6 Er1 O8 69.7(3) . .
O12 Er1 O8 75.7(3) . .
O2 Er1 O8 82.3(3) . .
O14 Er1 O8 139.7(2) . .
O15 Er1 O8 145.3(2) . .
O10 Er1 O8 120.6(3) . .
O6 Er1 O4 82.5(3) . .
O12 Er1 O4 139.0(3) . .
O2 Er1 O4 69.5(3) . .
O14 Er1 O4 76.3(3) . .
O15 Er1 O4 120.2(3) . .
O10 Er1 O4 146.2(2) . .
O8 Er1 O4 70.9(3) . .
O5 Ag1 O13 151.3(3) . 2_656
O5 Ag1 O3 130.6(3) . .
O13 Ag1 O3 75.9(3) 2_656 .
O5 Ag1 O3 84.7(3) . 2_556
O13 Ag1 O3 84.0(3) 2_656 2_556
O3 Ag1 O3 90.6(3) . 2_556
O1 Ag2 O11 150.1(3) . 2_665
O1 Ag2 O7 131.5(3) . .
O11 Ag2 O7 76.8(3) 2_665 .
O1 Ag2 O7 86.2(3) . 2_565
O11 Ag2 O7 84.3(3) 2_665 2_565
O7 Ag2 O7 89.5(3) . 2_565
O16 Ag3 O11 131.0(3) 1_455 1_455
O16 Ag3 O7 153.5(3) 1_455 2_565
O11 Ag3 O7 75.6(3) 1_455 2_565
O16 Ag3 O1 85.5(3) 1_455 .
O11 Ag3 O1 112.9(3) 1_455 .
O7 Ag3 O1 83.7(3) 2_565 .
O16 Ag3 Ag5 85.4(2) 1_455 .
O11 Ag3 Ag5 59.8(2) 1_455 .
O7 Ag3 Ag5 114.5(2) 2_565 .
O1 Ag3 Ag5 73.91(19) . .
O9 Ag4 O13 131.6(3) 1_455 1_455
O9 Ag4 O3 154.2(3) 1_455 2_556
O13 Ag4 O3 74.2(3) 1_455 2_556
O9 Ag4 O5 87.0(3) 1_455 .
O13 Ag4 O5 109.9(3) 1_455 .
O3 Ag4 O5 82.4(3) 2_556 .
O9 Ag4 Ag5 86.0(2) 1_455 .
O13 Ag4 Ag5 59.6(2) 1_455 .
O3 Ag4 Ag5 112.53(19) 2_556 .
O5 Ag4 Ag5 71.8(2) . .
O15 Ag5 O8 144.3(2) 1_455 .
O15 Ag5 O10 70.6(3) 1_455 1_455
O8 Ag5 O10 120.8(3) . 1_455
O15 Ag5 O4 119.2(3) 1_455 .
O8 Ag5 O4 71.4(3) . .
O10 Ag5 O4 146.7(2) 1_455 .
O15 Ag5 Ag3 54.79(18) 1_455 .
O8 Ag5 Ag3 89.54(17) . .
O10 Ag5 Ag3 98.40(17) 1_455 .
O4 Ag5 Ag3 113.21(18) . .
O15 Ag5 Ag4 97.74(17) 1_455 .
O8 Ag5 Ag4 116.55(18) . .
O10 Ag5 Ag4 54.64(17) 1_455 .
O4 Ag5 Ag4 92.10(17) . .
Ag3 Ag5 Ag4 148.91(4) . .
C1 O1 Ag2 105.3(8) . .
C1 O1 Ag3 139.8(8) . .
Ag2 O1 Ag3 88.6(3) . .
C1 O2 Er1 135.2(7) . .
C8 O3 Ag1 102.0(8) . .
C8 O3 Ag4 144.6(8) . 2_556
Ag1 O3 Ag4 101.5(3) . 2_556
C8 O3 Ag1 120.0(7) . 2_556
Ag1 O3 Ag1 89.4(3) . 2_556
Ag4 O3 Ag1 86.3(2) 2_556 2_556
C8 O4 Ag5 122.5(7) . .
C8 O4 Er1 127.0(7) . .
Ag5 O4 Er1 108.5(3) . .
C9 O5 Ag1 105.3(7) . .
C9 O5 Ag4 139.0(8) . .
Ag1 O5 Ag4 91.5(3) . .
C9 O6 Er1 135.1(7) . .
C16 O7 Ag3 147.6(8) . 2_565
C16 O7 Ag2 100.7(8) . .
Ag3 O7 Ag2 101.0(3) 2_565 .
C16 O7 Ag2 117.8(7) . 2_565
Ag3 O7 Ag2 85.8(2) 2_565 2_565
Ag2 O7 Ag2 90.5(3) . 2_565
C16 O8 Ag5 121.9(7) . .
C16 O8 Er1 125.7(7) . .
Ag5 O8 Er1 109.2(3) . .
C17 O9 Ag4 102.7(8) . 1_655
C17 O10 Ag5 124.8(7) . 1_655
C17 O10 Er1 125.8(7) . .
Ag5 O10 Er1 108.9(3) 1_655 .
C24 O11 Ag2 118.0(7) . 2_665
C24 O11 Ag3 117.0(8) . 1_655
Ag2 O11 Ag3 106.6(3) 2_665 1_655
C24 O12 Er1 122.5(7) . .
C32 O13 Ag1 117.3(8) . 2_656
C32 O13 Ag4 115.3(8) . 1_655
Ag1 O13 Ag4 108.4(3) 2_656 1_655
C32 O14 Er1 122.7(7) . .
C25 O15 Ag5 125.7(6) . 1_655
C25 O15 Er1 123.4(6) . .
Ag5 O15 Er1 110.2(3) 1_655 .
C25 O16 Ag3 103.4(7) . 1_655
O1 C1 O2 123.4(11) . .
O1 C1 C2 117.9(11) . .
O2 C1 C2 118.6(10) . .
C7 C2 C3 116.7(11) . .
C7 C2 C1 126.4(10) . .
C3 C2 C1 116.9(10) . .
C4 C3 C2 122.5(11) . .
C4 C3 H3A 118.7 . .
C2 C3 H3A 118.7 . .
C3 C4 C5 119.6(12) . .
C3 C4 H4A 120.2 . .
C5 C4 H4A 120.2 . .
C4 C5 C6 119.6(13) . .
C4 C5 H5A 120.2 . .
C6 C5 H5A 120.2 . .
C7 C6 C5 120.4(12) . .
C7 C6 H6A 119.8 . .
C5 C6 H6A 119.8 . .
C6 C7 C2 121.2(11) . .
C6 C7 C8 117.2(10) . .
C2 C7 C8 121.6(10) . .
O3 C8 O4 120.1(11) . .
O3 C8 C7 119.3(11) . .
O4 C8 C7 120.6(9) . .
O5 C9 O6 122.6(11) . .
O5 C9 C10 119.0(10) . .
O6 C9 C10 118.3(10) . .
C11 C10 C15 119.4(11) . .
C11 C10 C9 115.3(10) . .
C15 C10 C9 125.3(10) . .
C12 C11 C10 119.5(11) . .
C12 C11 H11A 120.2 . .
C10 C11 H11A 120.2 . .
C13 C12 C11 121.3(12) . .
C13 C12 H12A 119.4 . .
C11 C12 H12A 119.4 . .
C12 C13 C14 119.5(13) . .
C12 C13 H13A 120.2 . .
C14 C13 H13A 120.2 . .
C15 C14 C13 120.3(11) . .
C15 C14 H14A 119.9 . .
C13 C14 H14A 119.9 . .
C14 C15 C10 119.6(10) . .
C14 C15 C16 117.5(10) . .
C10 C15 C16 122.8(10) . .
O8 C16 O7 121.1(11) . .
O8 C16 C15 120.3(10) . .
O7 C16 C15 118.6(11) . .
O9 C17 O10 123.8(11) . .
O9 C17 C18 122.2(11) . .
O10 C17 C18 114.0(10) . .
C23 C18 C19 118.6(12) . .
C23 C18 C17 122.7(11) . .
C19 C18 C17 118.6(11) . .
C20 C19 C18 120.9(13) . .
C20 C19 H19A 119.6 . .
C18 C19 H19A 119.6 . .
C19 C20 C21 121.0(13) . .
C19 C20 H20A 119.5 . .
C21 C20 H20A 119.5 . .
C22 C21 C20 118.2(12) . .
C22 C21 H21A 120.9 . .
C20 C21 H21A 120.9 . .
C23 C22 C21 120.9(12) . .
C23 C22 H22A 119.6 . .
C21 C22 H22A 119.6 . .
C22 C23 C18 120.4(11) . .
C22 C23 C24 117.9(10) . .
C18 C23 C24 121.7(10) . .
O11 C24 O12 123.1(11) . .
O11 C24 C23 118.5(10) . .
O12 C24 C23 118.3(10) . .
O16 C25 O15 122.5(10) . .
O16 C25 C26 118.3(11) . .
O15 C25 C26 119.1(9) . .
C27 C26 C31 119.0(11) . .
C27 C26 C25 122.6(10) . .
C31 C26 C25 118.2(11) . .
C26 C27 C28 123.0(12) . .
C26 C27 H27A 118.5 . .
C28 C27 H27A 118.5 . .
C27 C28 C29 118.3(13) . .
C27 C28 H28A 120.8 . .
C29 C28 H28A 120.8 . .
C30 C29 C28 120.3(13) . .
C30 C29 H29A 119.8 . .
C28 C29 H29A 119.8 . .
C29 C30 C31 120.6(12) . .
C29 C30 H30A 119.7 . .
C31 C30 H30A 119.7 . .
C30 C31 C26 118.6(11) . .
C30 C31 C32 118.3(10) . .
C26 C31 C32 123.1(11) . .
O13 C32 O14 125.9(12) . .
O13 C32 C31 119.4(10) . .
O14 C32 C31 114.7(10) . .

loop_
_geom_bond_atom_site_label_1
_geom_bond_atom_site_label_2
_geom_bond_distance
_geom_bond_site_symmetry_2
Er1 O6 2.284(8) .
Er1 O12 2.285(7) .
Er1 O2 2.290(7) .
Er1 O14 2.293(8) .
Er1 O15 2.398(7) .
Er1 O10 2.416(8) .
Er1 O8 2.424(7) .
Er1 O4 2.424(8) .
Ag1 O5 2.314(9) .
Ag1 O13 2.332(8) 2_656
Ag1 O3 2.445(9) .
Ag1 O3 2.553(8) 2_556
Ag2 O1 2.309(9) .
Ag2 O11 2.311(8) 2_665
Ag2 O7 2.454(9) .
Ag2 O7 2.572(8) 2_565
Ag3 O16 2.328(9) 1_455
Ag3 O11 2.395(9) 1_455
Ag3 O7 2.438(8) 2_565
Ag3 O1 2.567(9) .
Ag3 Ag5 3.3157(19) .
Ag4 O9 2.370(10) 1_455
Ag4 O13 2.380(9) 1_455
Ag4 O3 2.492(9) 2_556
Ag4 O5 2.497(10) .
Ag4 Ag5 3.319(2) .
Ag5 O15 2.386(7) 1_455
Ag5 O8 2.397(8) .
Ag5 O10 2.407(7) 1_455
Ag5 O4 2.417(8) .
O1 C1 1.230(14) .
O2 C1 1.265(14) .
O3 C8 1.257(13) .
O3 Ag4 2.492(9) 2_556
O3 Ag1 2.553(8) 2_556
O4 C8 1.282(14) .
O5 C9 1.246(13) .
O6 C9 1.267(13) .
O7 C16 1.269(13) .
O7 Ag3 2.438(8) 2_565
O7 Ag2 2.572(8) 2_565
O8 C16 1.262(14) .
O9 C17 1.195(14) .
O9 Ag4 2.370(10) 1_655
O10 C17 1.322(14) .
O10 Ag5 2.407(7) 1_655
O11 C24 1.263(14) .
O11 Ag2 2.311(8) 2_665
O11 Ag3 2.395(9) 1_655
O12 C24 1.267(14) .
O13 C32 1.232(14) .
O13 Ag1 2.332(8) 2_656
O13 Ag4 2.380(9) 1_655
O14 C32 1.274(13) .
O15 C25 1.285(14) .
O15 Ag5 2.386(7) 1_655
O16 C25 1.247(13) .
O16 Ag3 2.328(9) 1_655
C1 C2 1.501(16) .
C2 C7 1.389(14) .
C2 C3 1.397(17) .
C3 C4 1.367(18) .
C3 H3A 0.9300 .
C4 C5 1.370(17) .
C4 H4A 0.9300 .
C5 C6 1.385(18) .
C5 H5A 0.9300 .
C6 C7 1.376(17) .
C6 H6A 0.9300 .
C7 C8 1.513(16) .
C9 C10 1.496(16) .
C10 C11 1.414(16) .
C10 C15 1.411(15) .
C11 C12 1.40(2) .
C11 H11A 0.9300 .
C12 C13 1.365(19) .
C12 H12A 0.9300 .
C13 C14 1.427(18) .
C13 H13A 0.9300 .
C14 C15 1.390(17) .
C14 H14A 0.9300 .
C15 C16 1.484(16) .
C17 C18 1.509(17) .
C18 C23 1.402(16) .
C18 C19 1.406(18) .
C19 C20 1.38(2) .
C19 H19A 0.9300 .
C20 C21 1.408(19) .
C20 H20A 0.9300 .
C21 C22 1.402(19) .
C21 H21A 0.9300 .
C22 C23 1.396(16) .
C22 H22A 0.9300 .
C23 C24 1.499(17) .
C25 C26 1.503(16) .
C26 C27 1.366(17) .
C26 C31 1.420(15) .
C27 C28 1.367(18) .
C27 H27A 0.9300 .
C28 C29 1.410(19) .
C28 H28A 0.9300 .
C29 C30 1.376(19) .
C29 H29A 0.9300 .
C30 C31 1.401(17) .
C30 H30A 0.9300 .
C31 C32 1.534(17) .
